data_2217010
loop_
_publ_author_name
'Jian-Wei Bai'
'Jun Wang'
'Yang Hou'
'Bao-Zhong Zhao'
'Qiang Fu'

_publ_section_title
;\m-4,4'-Diazenediyldiphthalato-\k^2^<i>O</i>^2^:<i>O</i>^2'^-bis[pentaaquamanganese(II)]
 tetrahydrate
;
_journal_coeditor_code DN2281
_journal_issue 1
_journal_name_full 'Acta Crystallographica Section E'
_journal_page_first m3
_journal_page_last m4
_journal_paper_doi 10.1107/S1600536807061314
_journal_volume 64
_journal_year 2008
_chemical_formula_iupac '[Mn2 (C16 H6 N2 O8) (H2 O)10], 4H2 O'
_chemical_formula_moiety 'C16 H26 Mn2 N2 O18, 4(H2 O)'
_chemical_formula_sum 'C16 H34 Mn2 N2 O22'
_chemical_formula_weight 716.33
_chemical_name_systematic
;
\m-4,4'-Diazenediyldiphthalato-\k^2^O^2^:O^2'^-
bis[pentaaquamanganese(II)] tetrahydrate
;
_space_group_IT_number 14
_symmetry_cell_setting monoclinic
_symmetry_space_group_name_Hall '-P 2ybc'
_symmetry_space_group_name_H-M 'P 1 21/c 1'
_atom_sites_solution_hydrogens geom
_atom_sites_solution_primary direct
_atom_sites_solution_secondary difmap
_audit_creation_method SHELXL-97
_cell_angle_alpha 90.00
_cell_angle_beta 98.812(2)
_cell_angle_gamma 90.00
_cell_formula_units_Z 2
_cell_length_a 6.9674(10)
_cell_length_b 15.186(2)
_cell_length_c 13.5576(19)
_cell_measurement_reflns_used 2649
_cell_measurement_temperature 298(2)
_cell_measurement_theta_max 25.50
_cell_measurement_theta_min 2.03
_cell_volume 1417.6(3)
_computing_cell_refinement 'SAINT (Bruker, 2004)'
_computing_data_collection 'APEX2 (Bruker, 2004)'
_computing_data_reduction 'SAINT (Bruker, 2004)'
_computing_molecular_graphics 'ORTEPIII (Burnett & Johnson, 1996) and ORTEP-3 for Windows (Farrugia, 1997)'
_computing_publication_material SHELXL-97
_computing_structure_refinement 'SHELXL97 (Sheldrick, 1997)'
_computing_structure_solution 'SHELXS97 (Sheldrick, 1997)'
_diffrn_ambient_temperature 298(2)
_diffrn_measured_fraction_theta_full 0.998
_diffrn_measured_fraction_theta_max 0.998
_diffrn_measurement_device_type 'Bruker APEX-II area-detector diffractometer'
_diffrn_measurement_method '\f and \w scan'
_diffrn_radiation_monochromator graphite
_diffrn_radiation_source 'fine-focus sealed tube'
_diffrn_radiation_type MoK\a
_diffrn_radiation_wavelength 0.71073
_diffrn_reflns_av_R_equivalents 0.0186
_diffrn_reflns_av_sigmaI/netI 0.0214
_diffrn_reflns_limit_h_max 7
_diffrn_reflns_limit_h_min -8
_diffrn_reflns_limit_k_max 17
_diffrn_reflns_limit_k_min -18
_diffrn_reflns_limit_l_max 16
_diffrn_reflns_limit_l_min -16
_diffrn_reflns_number 7535
_diffrn_reflns_theta_full 25.50
_diffrn_reflns_theta_max 25.50
_diffrn_reflns_theta_min 2.03
_diffrn_standards_interval_count 0
_diffrn_standards_interval_time 0
_diffrn_standards_number 0
_exptl_absorpt_coefficient_mu 0.988
_exptl_absorpt_correction_T_max 0.8423
_exptl_absorpt_correction_T_min 0.7627
_exptl_absorpt_correction_type multi-scan
_exptl_absorpt_process_details '(SADABS; Bruker, 2004)'
_exptl_crystal_colour yellow
_exptl_crystal_density_diffrn 1.678
_exptl_crystal_density_method 'not measured'
_exptl_crystal_description block
_exptl_crystal_F_000 740
_exptl_crystal_size_max 0.29
_exptl_crystal_size_mid 0.25
_exptl_crystal_size_min 0.18
_refine_diff_density_max 0.635
_refine_diff_density_min -0.300
_refine_ls_extinction_method none
_refine_ls_goodness_of_fit_ref 1.062
_refine_ls_hydrogen_treatment constr
_refine_ls_matrix_type full
_refine_ls_number_parameters 184
_refine_ls_number_reflns 2649
_refine_ls_number_restraints 0
_refine_ls_restrained_S_all 1.062
_refine_ls_R_factor_all 0.0373
_refine_ls_R_factor_gt 0.0326
_refine_ls_shift/su_max 0.001
_refine_ls_shift/su_mean 0.000
_refine_ls_structure_factor_coef Fsqd
_refine_ls_weighting_details 'calc w=1/[\s^2^(Fo^2^)+(0.0505P)^2^+0.4924P] where P=(Fo^2^+2Fc^2^)/3'
_refine_ls_weighting_scheme calc
_refine_ls_wR_factor_gt 0.0859
_refine_ls_wR_factor_ref 0.0896
_reflns_number_gt 2349
_reflns_number_total 2649
_reflns_threshold_expression I>2\s(I)
_cod_data_source_file dn2281.cif
_cod_data_source_block I
_cod_depositor_comments
;
The following automatic conversions were performed:
'_symmetry_cell_setting' value 'Monoclinic' changed to 'monoclinic'
according to '/home/saulius/struct/CIF-dictionaries/cif_core.dic'
dictionary named 'cif_core.dic' version 2.4.1 from 2010-06-29.

Automatic conversion script
Id: cif_fix_enum 1527 2010-12-29 10:47:43Z saulius 

The following automatic conversions were performed:

'_symmetry_cell_setting' value 'Monoclinic' changed to 'monoclinic'
according to /home/saulius/struct/CIF-dictionaries/cif_core.dic
dictionary named 'cif_core.dic' version 2.4.1 from 2010-06-29.

Automatic conversion script
Id: cif_fix_values 1715 2011-07-08 13:25:40Z adriana 
;
_cod_original_cell_volume 1417.5(3)
_cod_original_sg_symbol_H-M 'P 21/c'
_cod_database_code 2217010
_cod_database_fobs_code 2217010

loop_
_symmetry_equiv_pos_as_xyz
'x, y, z'
'-x, y+1/2, -z+1/2'
'-x, -y, -z'
'x, -y-1/2, z-1/2'

loop_
_atom_site_type_symbol
_atom_site_label
_atom_site_fract_x
_atom_site_fract_y
_atom_site_fract_z
_atom_site_U_iso_or_equiv
_atom_site_adp_type
_atom_site_calc_flag
_atom_site_refinement_flags
_atom_site_occupancy
Mn Mn1 1.15210(4) 0.59508(2) 0.87665(2) 0.02864(12) Uani d . 1
O O1 0.9887(2) 0.47791(9) 0.83401(10) 0.0337(3) Uani d . 1
O O2 0.9981(2) 0.33199(9) 0.83063(10) 0.0333(3) Uani d . 1
O O3 1.3292(2) 0.26635(10) 0.62459(11) 0.0367(4) Uani d . 1
O O4 1.3672(2) 0.37832(10) 0.73190(12) 0.0388(4) Uani d . 1
O O1W 1.3818(3) 0.54312(11) 0.80243(14) 0.0528(5) Uani d . 1
H H1WA 1.4600 0.5680 0.7730 0.079 Uiso d R 1
H H1WB 1.3730 0.4930 0.7790 0.079 Uiso d R 1
O O2W 1.2906(2) 0.52547(12) 1.01240(12) 0.0484(4) Uani d . 1
H H2WA 1.2359 0.4830 1.0320 0.073 Uiso d R 1
H H2WB 1.3829 0.5350 1.0540 0.073 Uiso d R 1
O O3W 1.3327(2) 0.70714(11) 0.92397(13) 0.0479(4) Uani d . 1
H H3WB 1.3530 0.7149 0.9850 0.072 Uiso d R 1
H H3WA 1.4280 0.7279 0.9050 0.072 Uiso d R 1
O O4W 0.9230(2) 0.63843(10) 0.96205(10) 0.033 Uani d . 1
H H4WA 0.9370 0.6470 1.0220 0.050 Uiso d R 1
H H4WB 0.8500 0.6770 0.9370 0.050 Uiso d R 1
O O5W 0.9978(2) 0.66502(10) 0.74917(10) 0.0379(4) Uani d . 1
H H5WA 1.0061 0.7170 0.7330 0.057 Uiso d R 1
H H5WB 0.8841 0.6530 0.7280 0.057 Uiso d R 1
O O6W 1.3892(3) 0.71325(14) 1.13418(13) 0.0563(5) Uani d . 1
H H6WA 1.4620 0.6809 1.1780 0.085 Uiso d R 1
H H6WB 1.2720 0.7029 1.1450 0.085 Uiso d R 1
O O7W 1.6084(3) 0.63676(12) 0.68914(14) 0.0547(5) Uani d . 1
H H7WB 1.5680 0.6040 0.6340 0.082 Uiso d R 1
H H7WA 1.5380 0.6840 0.6800 0.082 Uiso d R 1
N N1 0.5413(2) 0.47199(12) 0.47708(12) 0.0319(4) Uani d . 1
C C1 0.9867(3) 0.40586(12) 0.78879(14) 0.0235(4) Uani d . 1
C C2 0.9492(3) 0.40791(12) 0.67589(14) 0.0225(4) Uani d . 1
C C4 1.2725(3) 0.33562(13) 0.66100(14) 0.0266(4) Uani d . 1
C C7 0.7227(3) 0.44018(14) 0.52778(14) 0.0275(4) Uani d . 1
C C6 0.8475(3) 0.40308(13) 0.46864(15) 0.0299(5) Uani d . 1
H H6 0.8129 0.4012 0.3996 0.036 Uiso calc R 1
C C5 1.0234(3) 0.36904(13) 0.51324(14) 0.0284(4) Uani d . 1
H H5 1.1074 0.3444 0.4737 0.034 Uiso calc R 1
C C3 1.0769(3) 0.37103(13) 0.61650(14) 0.0240(4) Uani d . 1
C C8 0.7726(3) 0.44200(13) 0.63154(14) 0.0259(4) Uani d . 1
H H8 0.6874 0.4661 0.6707 0.031 Uiso calc R 1

loop_
_atom_site_aniso_label
_atom_site_aniso_U_11
_atom_site_aniso_U_22
_atom_site_aniso_U_33
_atom_site_aniso_U_12
_atom_site_aniso_U_13
_atom_site_aniso_U_23
Mn1 0.0314(2) 0.02601(19) 0.02938(19) -0.00248(12) 0.00726(14) -0.00193(12)
O1 0.0456(9) 0.0266(8) 0.0288(7) -0.0029(6) 0.0055(6) -0.0064(6)
O2 0.0488(9) 0.0263(8) 0.0237(7) 0.0037(6) 0.0023(6) 0.0022(6)
O3 0.0288(8) 0.0391(9) 0.0409(9) 0.0106(6) 0.0014(7) -0.0095(7)
O4 0.0311(8) 0.0381(9) 0.0432(9) 0.0052(7) -0.0073(7) -0.0100(7)
O1W 0.0564(11) 0.0408(10) 0.0688(12) -0.0066(8) 0.0341(9) -0.0147(8)
O2W 0.0398(9) 0.0596(11) 0.0423(9) -0.0040(8) -0.0046(7) 0.0144(8)
O3W 0.0429(10) 0.0472(10) 0.0571(11) -0.0201(8) 0.0179(8) -0.0139(8)
O4W 0.039 0.036 0.025 0.007 0.005 0.002
O5W 0.0456(9) 0.0326(8) 0.0347(8) -0.0026(7) 0.0037(7) 0.0072(7)
O6W 0.0440(10) 0.0748(13) 0.0481(10) 0.0035(9) 0.0002(8) 0.0117(9)
O7W 0.0524(11) 0.0463(11) 0.0631(12) -0.0002(8) 0.0013(9) -0.0084(9)
N1 0.0277(9) 0.0406(10) 0.0261(8) 0.0068(7) -0.0006(7) 0.0023(7)
C1 0.0198(9) 0.0282(11) 0.0222(9) -0.0003(7) 0.0024(8) -0.0009(8)
C2 0.0238(10) 0.0211(9) 0.0220(9) 0.0001(7) 0.0019(7) 0.0007(7)
C4 0.0232(10) 0.0298(11) 0.0272(10) 0.0027(8) 0.0051(8) 0.0024(8)
C7 0.0243(10) 0.0309(11) 0.0256(10) 0.0041(8) -0.0010(8) 0.0030(8)
C6 0.0320(11) 0.0356(12) 0.0211(9) 0.0039(9) 0.0008(8) 0.0007(8)
C5 0.0287(11) 0.0336(11) 0.0237(10) 0.0043(9) 0.0065(8) -0.0023(8)
C3 0.0236(10) 0.0219(10) 0.0262(10) 0.0022(7) 0.0033(8) 0.0017(8)
C8 0.0243(10) 0.0282(10) 0.0258(9) 0.0057(8) 0.0055(8) 0.0005(8)

loop_
_atom_type_symbol
_atom_type_description
_atom_type_scat_dispersion_real
_atom_type_scat_dispersion_imag
_atom_type_scat_source
C C 0.0033 0.0016 'International Tables Vol C Tables 4.2.6.8 and 6.1.1.4'
H H 0.0000 0.0000 'International Tables Vol C Tables 4.2.6.8 and 6.1.1.4'
N N 0.0061 0.0033 'International Tables Vol C Tables 4.2.6.8 and 6.1.1.4'
O O 0.0106 0.0060 'International Tables Vol C Tables 4.2.6.8 and 6.1.1.4'
Mn Mn 0.3368 0.7283 'International Tables Vol C Tables 4.2.6.8 and 6.1.1.4'

loop_
_geom_angle_atom_site_label_1
_geom_angle_atom_site_label_2
_geom_angle_atom_site_label_3
_geom_angle_site_symmetry_1
_geom_angle
O1 Mn1 O3W . 176.04(7)
O1 Mn1 O1W . 88.39(6)
O3W Mn1 O1W . 89.24(7)
O1 Mn1 O5W . 90.78(6)
O3W Mn1 O5W . 92.65(7)
O1W Mn1 O5W . 96.88(7)
O1 Mn1 O4W . 89.55(6)
O3W Mn1 O4W . 92.55(6)
O1W Mn1 O4W . 174.90(6)
O5W Mn1 O4W . 87.82(6)
O1 Mn1 O2W . 88.49(6)
O3W Mn1 O2W . 88.24(7)
O1W Mn1 O2W . 87.31(7)
O5W Mn1 O2W . 175.73(6)
O4W Mn1 O2W . 87.97(6)
C1 O1 Mn1 . 145.33(14)
Mn1 O1W H1WA . 130.9
Mn1 O1W H1WB . 120.0
H1WA O1W H1WB . 104.8
Mn1 O2W H2WA . 118.9
Mn1 O2W H2WB . 134.5
H2WA O2W H2WB . 106.2
Mn1 O3W H3WB . 114.5
Mn1 O3W H3WA . 132.9
H3WB O3W H3WA . 103.8
Mn1 O4W H4WA . 125.8
Mn1 O4W H4WB . 116.8
H4WA O4W H4WB . 105.8
Mn1 O5W H5WA . 129.4
Mn1 O5W H5WB . 120.3
H5WA O5W H5WB . 102.9
H6WA O6W H6WB . 104.4
H7WB O7W H7WA . 103.9
N1 N1 C7 3_666 115.7(2)
O1 C1 O2 . 124.37(18)
O1 C1 C2 . 117.65(16)
O2 C1 C2 . 117.72(16)
C8 C2 C3 . 119.93(17)
C8 C2 C1 . 116.82(17)
C3 C2 C1 . 123.04(17)
O3 C4 O4 . 125.04(18)
O3 C4 C3 . 117.63(17)
O4 C4 C3 . 117.32(18)
C6 C7 C8 . 120.53(18)
C6 C7 N1 . 116.47(17)
C8 C7 N1 . 122.95(17)
C5 C6 C7 . 119.41(18)
C5 C6 H6 . 120.3
C7 C6 H6 . 120.3
C6 C5 C3 . 120.97(18)
C6 C5 H5 . 119.5
C3 C5 H5 . 119.5
C5 C3 C2 . 119.30(18)
C5 C3 C4 . 118.84(17)
C2 C3 C4 . 121.84(17)
C2 C8 C7 . 119.84(18)
C2 C8 H8 . 120.1
C7 C8 H8 . 120.1

loop_
_geom_bond_atom_site_label_1
_geom_bond_atom_site_label_2
_geom_bond_site_symmetry_2
_geom_bond_distance
Mn1 O1 . 2.1435(15)
Mn1 O3W . 2.1548(16)
Mn1 O1W . 2.1657(17)
Mn1 O5W . 2.1683(15)
Mn1 O4W . 2.2108(14)
Mn1 O2W . 2.2119(16)
O1 C1 . 1.253(2)
O2 C1 . 1.254(2)
O3 C4 . 1.251(2)
O4 C4 . 1.259(2)
O1W H1WA . 0.8156
O1W H1WB . 0.8230
O2W H2WA . 0.8145
O2W H2WB . 0.8008
O3W H3WB . 0.8259
O3W H3WA . 0.8120
O4W H4WA . 0.8148
O4W H4WB . 0.8151
O5W H5WA . 0.8240
O5W H5WB . 0.8207
O6W H6WA . 0.8708
O6W H6WB . 0.8656
O7W H7WB . 0.9061
O7W H7WA . 0.8666
N1 N1 3_666 1.245(3)
N1 C7 . 1.427(3)
C1 C2 . 1.513(3)
C2 C8 . 1.385(3)
C2 C3 . 1.405(3)
C4 C3 . 1.503(3)
C7 C6 . 1.389(3)
C7 C8 . 1.397(3)
C6 C5 . 1.382(3)
C6 H6 . 0.9300
C5 C3 . 1.393(3)
C5 H5 . 0.9300
C8 H8 . 0.9300

loop_
_geom_hbond_atom_site_label_D
_geom_hbond_atom_site_label_H
_geom_hbond_atom_site_label_A
_geom_hbond_site_symmetry_A
_geom_hbond_distance_DH
_geom_hbond_distance_HA
_geom_hbond_distance_DA
_geom_hbond_angle_DHA
O1W H1WA O7W . 0.82 1.95 2.760(3) 170.2
O1W H1WB O4 . 0.82 1.85 2.675(2) 176.4
O2W H2WA O4W 3_767 0.81 2.16 2.948(2) 163.2
O2W H2WA O1 3_767 0.81 2.64 3.061(2) 113.7
O2W H2WB O1W 3_867 0.80 2.63 3.293(3) 141.5
O3W H3WB O6W . 0.83 2.00 2.818(2) 170.6
O3W H3WA O3 2_856 0.81 1.89 2.696(2) 171.7
O4W H4WA O2 3_767 0.81 2.00 2.8162(19) 173.9
O4W H4WB O3 2_756 0.82 1.94 2.758(2) 178.3
O5W H5WA O2 2_756 0.82 1.95 2.759(2) 168.9
O5W H5WB O7W 1_455 0.82 1.93 2.744(2) 172.6
O6W H6WA O4 3_867 0.87 1.81 2.677(2) 174.2
O6W H6WB O2 3_767 0.87 2.03 2.894(2) 175.3
O7W H7WB N1 3_766 0.91 1.96 2.859(3) 173.7
O7W H7WA O6W 4_575 0.87 1.92 2.780(3) 169.2
